data_2108760
loop_
_publ_author_name
'Wanat, Monika'
'Malinska, Maura'
'Gutmann, Matthias J.'
'Cooper, Richard I.'
'Wozniak, Krzysztof'

_publ_section_title
;
 HAR, TAAM and BODD refinements of model crystal structures using
 Cu~<i>K</i>\a and Mo~<i>K</i>\a X-ray diffraction data
;
_journal_issue 1
_journal_name_full 'Acta Crystallographica Section B'
_journal_page_first
;
;
_journal_paper_doi 10.1107/S2052520620014936
_journal_volume 77
_journal_year 2021
_chemical_formula_iupac 'C5 H6 N2 O2'
_chemical_formula_moiety 'C5 H6 N2 O2'
_chemical_formula_sum 'C5 H6 N2 O2'
_chemical_formula_weight 126.12
_chemical_name_common Methyluracil
_chemical_name_systematic
;
1-Methylpyrimidine-2,4(1<i>H</i>,3<i>H</i>)-dione
;
_space_group_crystal_system orthorhombic
_space_group_IT_number 72
_space_group_name_Hall '-I 2 2c'
_space_group_name_H-M_alt 'I b a m'
_atom_sites_solution_hydrogens mixed
_atom_sites_solution_primary dual
_audit_creation_date 2018-05-09
_audit_creation_method
;
Olex2 1.2
(compiled 2018.04.26 svn.r3504 for OlexSys, GUI svn.r5492)
;
_cell_angle_alpha 90
_cell_angle_beta 90
_cell_angle_gamma 90
_cell_formula_units_Z 8
_cell_length_a 13.16430(10)
_cell_length_b 13.1840(2)
_cell_length_c 6.2067(2)
_cell_measurement_reflns_used 14193
_cell_measurement_temperature 123
_cell_measurement_theta_max 51.9760
_cell_measurement_theta_min 2.1750
_cell_volume 1077.22(4)
_computing_cell_refinement
;
CrysAlis PRO (Agilent, 2014)
;
_computing_data_collection
;
CrysAlis PRO (Agilent, 2014)
;
_computing_data_reduction
;
CrysAlis PRO (Agilent, 2014)
;
_computing_molecular_graphics 'OLEX2 (Dolomanov et al., 2009)'
_computing_publication_material 'OLEX2 (Dolomanov et al., 2009)'
_computing_structure_refinement 'SHELXL2014 (Sheldrick, 2015)'
_computing_structure_solution 'SHELXS97 (Sheldrick, 2008)'
_diffrn_ambient_environment N~2~
_diffrn_ambient_temperature 123
_diffrn_detector 'CCD plate'
_diffrn_detector_area_resol_mean 16.0026
_diffrn_detector_type Eos
_diffrn_measured_fraction_theta_full 1.000
_diffrn_measured_fraction_theta_max 1.000
_diffrn_measurement_details
;
#__ type_ start__ end____ width___ exp.time_
  1 omega    6.00   32.00   1.0000   10.0000
omega____ theta____ kappa____ phi______ frames
    -      -30.0000 -132.0000  -24.6169 26

#__ type_ start__ end____ width___ exp.time_
  2 omega   49.00  105.00   1.0000   10.0000
omega____ theta____ kappa____ phi______ frames
    -       33.6951  160.0000  -30.0000 56

#__ type_ start__ end____ width___ exp.time_
  3 omega   13.00  102.00   1.0000   10.0000
omega____ theta____ kappa____ phi______ frames
    -       33.6951   57.0000 -120.0000 89

#__ type_ start__ end____ width___ exp.time_
  4 omega   13.00  102.00   1.0000   10.0000
omega____ theta____ kappa____ phi______ frames
    -       33.6951   57.0000  -60.0000 89

#__ type_ start__ end____ width___ exp.time_
  5 omega    8.00  106.00   1.0000   10.0000
omega____ theta____ kappa____ phi______ frames
    -       33.6951   37.0000 -150.0000 98

#__ type_ start__ end____ width___ exp.time_
  6 omega  -35.00   55.00   1.0000   10.0000
omega____ theta____ kappa____ phi______ frames
    -       33.6951  -57.0000  -30.0000 90

#__ type_ start__ end____ width___ exp.time_
  7 omega   49.00  105.00   1.0000   10.0000
omega____ theta____ kappa____ phi______ frames
    -       33.6951  160.0000  -90.0000 56

#__ type_ start__ end____ width___ exp.time_
  8 omega    8.00  106.00   1.0000   10.0000
omega____ theta____ kappa____ phi______ frames
    -       33.6951   37.0000   60.0000 98

#__ type_ start__ end____ width___ exp.time_
  9 omega    3.00   92.00   1.0000   10.0000
omega____ theta____ kappa____ phi______ frames
    -       33.6951 -127.0000 -159.0000 89

#__ type_ start__ end____ width___ exp.time_
 10 omega    4.00  104.00   1.0000   10.0000
omega____ theta____ kappa____ phi______ frames
    -       33.6951   77.0000  -60.0000 100

#__ type_ start__ end____ width___ exp.time_
 11 omega   49.00  105.00   1.0000   10.0000
omega____ theta____ kappa____ phi______ frames
    -       33.6951  160.0000 -150.0000 56

#__ type_ start__ end____ width___ exp.time_
 12 omega    4.00  104.00   1.0000   10.0000
omega____ theta____ kappa____ phi______ frames
    -       33.6951   77.0000  120.0000 100

#__ type_ start__ end____ width___ exp.time_
 13 omega    8.00  106.00   1.0000   10.0000
omega____ theta____ kappa____ phi______ frames
    -       33.6951   37.0000  150.0000 98

#__ type_ start__ end____ width___ exp.time_
 14 omega    4.00  104.00   1.0000   10.0000
omega____ theta____ kappa____ phi______ frames
    -       33.6951   77.0000   30.0000 100

#__ type_ start__ end____ width___ exp.time_
 15 omega   21.00  110.00   1.0000   10.0000
omega____ theta____ kappa____ phi______ frames
    -       33.6951 -160.0000  120.0000 89

#__ type_ start__ end____ width___ exp.time_
 16 omega   13.00  102.00   1.0000   10.0000
omega____ theta____ kappa____ phi______ frames
    -       33.6951   57.0000 -150.0000 89

#__ type_ start__ end____ width___ exp.time_
 17 omega   21.00  110.00   1.0000   10.0000
omega____ theta____ kappa____ phi______ frames
    -       33.6951 -160.0000    0.0000 89

#__ type_ start__ end____ width___ exp.time_
 18 omega   69.00  158.00   1.0000   60.0000
omega____ theta____ kappa____ phi______ frames
    -       98.8342   76.0000   70.3378 89

#__ type_ start__ end____ width___ exp.time_
 19 omega   73.00  158.00   1.0000   60.0000
omega____ theta____ kappa____ phi______ frames
    -       98.8342   70.0000   55.8682 85

#__ type_ start__ end____ width___ exp.time_
 20 omega   70.00  158.00   1.0000   60.0000
omega____ theta____ kappa____ phi______ frames
    -       98.8342   74.0000   -9.7276 88

#__ type_ start__ end____ width___ exp.time_
 21 omega   27.00  115.00   1.0000  100.0000
omega____ theta____ kappa____ phi______ frames
    -       98.8342 -111.0000  -90.0000 88

#__ type_ start__ end____ width___ exp.time_
 22 omega   26.00   69.00   1.0000  100.0000
omega____ theta____ kappa____ phi______ frames
    -       98.8342  -30.0000  -60.0000 43

#__ type_ start__ end____ width___ exp.time_
 23 omega   29.00  129.00   1.0000  100.0000
omega____ theta____ kappa____ phi______ frames
    -       98.8342  -77.0000   30.0000 100

#__ type_ start__ end____ width___ exp.time_
 24 omega   69.00  158.00   1.0000  100.0000
omega____ theta____ kappa____ phi______ frames
    -       98.8342   77.0000   30.0000 89

#__ type_ start__ end____ width___ exp.time_
 25 omega   69.00  158.00   1.0000  100.0000
omega____ theta____ kappa____ phi______ frames
    -       98.8342   77.0000 -120.0000 89

#__ type_ start__ end____ width___ exp.time_
 26 omega   27.00  109.00   1.0000  100.0000
omega____ theta____ kappa____ phi______ frames
    -       98.8342  -94.0000  -60.0000 82

#__ type_ start__ end____ width___ exp.time_
 27 omega   72.00  158.00   1.0000  100.0000
omega____ theta____ kappa____ phi______ frames
    -       98.8342   71.0000  -66.0139 86

#__ type_ start__ end____ width___ exp.time_
 28 omega   69.00  158.00   1.0000  100.0000
omega____ theta____ kappa____ phi______ frames
    -       98.8342   76.0000  108.8212 89

#__ type_ start__ end____ width___ exp.time_
 29 omega   77.00  158.00   1.0000  100.0000
omega____ theta____ kappa____ phi______ frames
    -       98.8342   61.0000  -90.0000 81

#__ type_ start__ end____ width___ exp.time_
 30 omega   31.00  121.00   1.0000  100.0000
omega____ theta____ kappa____ phi______ frames
    -       98.8342  -61.0000  150.0000 90

#__ type_ start__ end____ width___ exp.time_
 31 omega   72.00  158.00   1.0000  100.0000
omega____ theta____ kappa____ phi______ frames
    -       98.8342   71.0000  162.5858 86

#__ type_ start__ end____ width___ exp.time_
 32 omega   69.00  158.00   1.0000  100.0000
omega____ theta____ kappa____ phi______ frames
    -       98.8342   77.0000    0.0000 89

#__ type_ start__ end____ width___ exp.time_
 33 omega   69.00  158.00   1.0000  100.0000
omega____ theta____ kappa____ phi______ frames
    -       98.8342   77.0000   90.0000 89

#__ type_ start__ end____ width___ exp.time_
 34 omega   72.00  158.00   1.0000  100.0000
omega____ theta____ kappa____ phi______ frames
    -       98.8342   71.0000 -159.4844 86

#__ type_ start__ end____ width___ exp.time_
 35 omega   74.00  158.00   1.0000  100.0000
omega____ theta____ kappa____ phi______ frames
    -       98.8342   40.0000   49.1326 84

#__ type_ start__ end____ width___ exp.time_
 36 omega   69.00  158.00   1.0000  100.0000
omega____ theta____ kappa____ phi______ frames
    -       98.8342   77.0000  150.0000 89

#__ type_ start__ end____ width___ exp.time_
 37 omega   28.00   77.00   1.0000  100.0000
omega____ theta____ kappa____ phi______ frames
    -       98.8342  -45.0000   30.0000 49

#__ type_ start__ end____ width___ exp.time_
 38 omega   69.00  158.00   1.0000  100.0000
omega____ theta____ kappa____ phi______ frames
    -       98.8342   77.0000  -30.0000 89

#__ type_ start__ end____ width___ exp.time_
 39 omega   69.00  158.00   1.0000  100.0000
omega____ theta____ kappa____ phi______ frames
    -       98.8342   77.0000  120.0000 89

#__ type_ start__ end____ width___ exp.time_
 40 omega   69.00  158.00   1.0000  100.0000
omega____ theta____ kappa____ phi______ frames
    -       98.8342   77.0000   60.0000 89

#__ type_ start__ end____ width___ exp.time_
 41 omega   77.00  158.00   1.0000  100.0000
omega____ theta____ kappa____ phi______ frames
    -       98.8342   61.0000 -180.0000 81

#__ type_ start__ end____ width___ exp.time_
 42 omega   77.00  158.00   1.0000  100.0000
omega____ theta____ kappa____ phi______ frames
    -       98.8342   61.0000   30.0000 81

#__ type_ start__ end____ width___ exp.time_
 43 omega   77.00  158.00   1.0000  100.0000
omega____ theta____ kappa____ phi______ frames
    -       98.8342   61.0000  -30.0000 81

#__ type_ start__ end____ width___ exp.time_
 44 omega   77.00  158.00   1.0000  100.0000
omega____ theta____ kappa____ phi______ frames
    -       98.8342   61.0000  150.0000 81

#__ type_ start__ end____ width___ exp.time_
 45 omega   28.00  122.00   1.0000  100.0000
omega____ theta____ kappa____ phi______ frames
    -       98.8342 -127.0000 -159.0000 94

#__ type_ start__ end____ width___ exp.time_
 46 omega   75.00  158.00   1.0000  100.0000
omega____ theta____ kappa____ phi______ frames
    -       98.8342   45.0000 -150.0000 83

#__ type_ start__ end____ width___ exp.time_
 47 omega   69.00  158.00   1.0000  100.0000
omega____ theta____ kappa____ phi______ frames
    -       98.8342   77.0000 -150.0000 89

#__ type_ start__ end____ width___ exp.time_
 48 omega   77.00   91.00   1.0000  100.0000
omega____ theta____ kappa____ phi______ frames
    -       98.8342   61.0000   60.0000 14
;
_diffrn_measurement_device 'four-circle diffractometer'
_diffrn_measurement_device_type 'Agilent SuperNova Dual four-circle diffractometer with an Atlas detector'
_diffrn_measurement_method '\w scans'
_diffrn_orient_matrix_UB_11 0.0455760000
_diffrn_orient_matrix_UB_12 -0.0286798000
_diffrn_orient_matrix_UB_13 0.0018678000
_diffrn_orient_matrix_UB_21 -0.0287123000
_diffrn_orient_matrix_UB_22 -0.0454165000
_diffrn_orient_matrix_UB_23 0.0060742000
_diffrn_orient_matrix_UB_31 -0.0007814000
_diffrn_orient_matrix_UB_32 -0.0028671000
_diffrn_orient_matrix_UB_33 -0.1141432000
_diffrn_radiation_monochromator mirror
_diffrn_radiation_probe x-ray
_diffrn_radiation_type MoK\a
_diffrn_radiation_wavelength 0.71073
_diffrn_reflns_av_R_equivalents 0.0557
_diffrn_reflns_av_unetI/netI 0.0310
_diffrn_reflns_Laue_measured_fraction_full 1.000
_diffrn_reflns_Laue_measured_fraction_max 1.000
_diffrn_reflns_limit_h_max 33
_diffrn_reflns_limit_h_min -33
_diffrn_reflns_limit_k_max 33
_diffrn_reflns_limit_k_min -33
_diffrn_reflns_limit_l_max 13
_diffrn_reflns_limit_l_min -15
_diffrn_reflns_number 3266
_diffrn_reflns_point_group_measured_fraction_full 1.000
_diffrn_reflns_point_group_measured_fraction_max 1.000
_diffrn_reflns_theta_full 25.242
_diffrn_reflns_theta_max 52.155
_diffrn_reflns_theta_min 2.186
_diffrn_source 'SuperNova (Mo) X-ray Source'
_exptl_absorpt_coefficient_mu 0.123
_exptl_absorpt_correction_T_max 1.00000
_exptl_absorpt_correction_T_min 0.51662
_exptl_absorpt_correction_type multi-scan
_exptl_absorpt_process_details
;
(CrysAlis PRO; Agilent, 2014)
;
_exptl_crystal_density_diffrn 1.555
_exptl_crystal_description block
_exptl_crystal_F_000 528
_exptl_crystal_size_max 0.41
_exptl_crystal_size_mid 0.23
_exptl_crystal_size_min 0.14
_refine_diff_density_max 0.781
_refine_diff_density_min -0.293
_refine_diff_density_rms 0.093
_refine_ls_extinction_method none
_refine_ls_goodness_of_fit_ref 1.071
_refine_ls_hydrogen_treatment mixed
_refine_ls_matrix_type full
_refine_ls_number_parameters 62
_refine_ls_number_reflns 3266
_refine_ls_number_restraints 0
_refine_ls_restrained_S_all 1.071
_refine_ls_R_factor_all 0.0582
_refine_ls_R_factor_gt 0.0444
_refine_ls_shift/su_max 0.001
_refine_ls_shift/su_mean 0.000
_refine_ls_structure_factor_coef Fsqd
_refine_ls_weighting_details 'w=1/[\s^2^(Fo^2^)+(0.0739P)^2^+0.0821P] where P=(Fo^2^+2Fc^2^)/3'
_refine_ls_weighting_scheme calc
_refine_ls_wR_factor_gt 0.1212
_refine_ls_wR_factor_ref 0.1294
_reflns_Friedel_coverage 0.000
_reflns_number_gt 2580
_reflns_number_total 3266
_reflns_threshold_expression 'I > 2\s(I)'
_cod_data_source_file px5028sup1.cif
_cod_data_source_block 3Mo
_cod_database_code 2108760
_publcif_datablock.id {7d115f4e-0e1c-418f-bb17-17e4bb266278}

_shelx_shelxl_version_number 2016/4
_chemical_oxdiff_formula C5H6N2O2
_shelx_space_group_comment
;
The symmetry employed for this shelxl refinement is uniquely defined
by the following loop, which should always be used as a source of
symmetry information in preference to the above space-group names.
They are only intended as comments.
;
_exptl_absorpt_special_details
;
CrysAlisPro, Agilent Technologies,
Version 1.171.37.34 (release 22-05-2014 CrysAlis171 .NET)
(compiled May 22 2014,16:03:01)
Empirical absorption correction using spherical harmonics,
 implemented in SCALE3 ABSPACK scaling algorithm.
Empirical absorption correction using spherical harmonics,
 implemented in SCALE3 ABSPACK scaling algorithm.
;
_reflns_odcompleteness_completeness 100.00
_reflns_odcompleteness_iscentric 1
_reflns_odcompleteness_theta 26.32
_olex2_refinement_description
;
1. Fixed Uiso
 At 1.2 times of:
  All C(H) groups, All N(H) groups
2.a Aromatic/amide H refined with riding coordinates:
 N2(H1), C3(H2), C4(H3)
;
_olex2_date_sample_data_collection 2018-04-10
_olex2_submission_special_instructions 'No special instructions were received'

loop_
_space_group_symop_operation_xyz
'x, y, z'
'-x, -y, z'
'-x+1/2, y+1/2, -z'
'x+1/2, -y+1/2, -z'
'x+1/2, y+1/2, z+1/2'
'-x+1/2, -y+1/2, z+1/2'
'-x+1, y+1, -z+1/2'
'x+1, -y+1, -z+1/2'
'-x, -y, -z'
'x, y, -z'
'x-1/2, -y-1/2, z'
'-x-1/2, y-1/2, z'
'-x+1/2, -y+1/2, -z+1/2'
'x+1/2, y+1/2, -z+1/2'
'x, -y, z+1/2'
'-x, y, z+1/2'

loop_
_atom_site_label
_atom_site_type_symbol
_atom_site_fract_x
_atom_site_fract_y
_atom_site_fract_z
_atom_site_U_iso_or_equiv
_atom_site_adp_type
_atom_site_occupancy
_atom_site_site_symmetry_order
_atom_site_calc_flag
_atom_site_refinement_flags_posn
_atom_site_refinement_flags_adp
_atom_site_refinement_flags_occupancy
_atom_site_disorder_assembly
_atom_site_disorder_group
O2 O 0.63523(3) 0.51908(3) 0.500000 0.01549(8) Uani 1 2 d S T P . .
O1 O 0.45422(3) 0.22546(3) 0.500000 0.01730(8) Uani 1 2 d S T P . .
N2 N 0.54722(3) 0.37095(3) 0.500000 0.01268(7) Uani 1 2 d S T P . .
H1 H 0.491917 0.405672 0.500000 0.015 Uiso 1 2 calc RS T P . .
N1 N 0.62703(3) 0.21344(3) 0.500000 0.01261(7) Uani 1 2 d S T P . .
C1 C 0.53733(3) 0.26711(4) 0.500000 0.01209(7) Uani 1 2 d S T P . .
C3 C 0.72746(3) 0.36378(4) 0.500000 0.01317(8) Uani 1 2 d S T P . .
H2 H 0.791239 0.394113 0.500000 0.016 Uiso 1 2 calc RS T P . .
C4 C 0.71868(3) 0.26175(3) 0.500000 0.01227(7) Uani 1 2 d S T P . .
H3 H 0.777566 0.222777 0.500000 0.015 Uiso 1 2 calc RS T P . .
C2 C 0.63704(3) 0.42505(3) 0.500000 0.01164(7) Uani 1 2 d S T P . .
C5 C 0.62029(4) 0.10342(4) 0.500000 0.02022(11) Uani 1 2 d S T P . .
H4 H 0.6883(10) 0.0828(10) 0.500000 0.020(3) Uiso 1 2 d S T P . .
H5 H 0.5862(7) 0.0807(7) 0.6241(16) 0.028(2) Uiso 1 1 d . . . . .

loop_
_atom_site_aniso_label
_atom_site_aniso_U_11
_atom_site_aniso_U_22
_atom_site_aniso_U_33
_atom_site_aniso_U_23
_atom_site_aniso_U_13
_atom_site_aniso_U_12
O2 0.01175(12) 0.01082(11) 0.0239(2) 0.000 0.000 0.00063(8)
O1 0.00829(10) 0.01549(13) 0.0281(2) 0.000 0.000 -0.00171(9)
N2 0.00769(10) 0.01167(12) 0.01868(19) 0.000 0.000 0.00116(8)
N1 0.00852(11) 0.01082(11) 0.01848(18) 0.000 0.000 0.00088(8)
C1 0.00760(12) 0.01240(13) 0.01628(19) 0.000 0.000 0.00041(9)
C3 0.00776(12) 0.01254(13) 0.0192(2) 0.000 0.000 0.00031(9)
C4 0.00795(11) 0.01275(14) 0.01611(19) 0.000 0.000 0.00152(9)
C2 0.00884(12) 0.01148(13) 0.01460(18) 0.000 0.000 0.00082(9)
C5 0.01406(17) 0.01151(15) 0.0351(4) 0.000 0.000 0.00049(12)

loop_
_atom_type_symbol
_atom_type_description
_atom_type_scat_dispersion_real
_atom_type_scat_dispersion_imag
_atom_type_scat_source
C C 0.0033 0.0016 'International Tables Vol C Tables 4.2.6.8 and 6.1.1.4'
H H 0.0000 0.0000 'International Tables Vol C Tables 4.2.6.8 and 6.1.1.4'
N N 0.0061 0.0033 'International Tables Vol C Tables 4.2.6.8 and 6.1.1.4'
O O 0.0106 0.0060 'International Tables Vol C Tables 4.2.6.8 and 6.1.1.4'

loop_
_exptl_crystal_face_index_h
_exptl_crystal_face_index_k
_exptl_crystal_face_index_l
_exptl_crystal_face_perp_dist
_exptl_oxdiff_crystal_face_indexfrac_h
_exptl_oxdiff_crystal_face_indexfrac_k
_exptl_oxdiff_crystal_face_indexfrac_l
_exptl_oxdiff_crystal_face_x
_exptl_oxdiff_crystal_face_y
_exptl_oxdiff_crystal_face_z
-6 -18 1 0.0984 -6.0014 -17.9912 1.0042 0.2443 0.9955 -0.0583
14 12 0 0.0788 13.9975 11.9896 -0.0041 0.2941 -0.9465 -0.0448
6 18 0 0.0803 6.0018 17.9911 -0.0040 -0.2425 -0.9894 -0.0558
0 1 -9 0.2027 -0.0030 1.0001 -9.0011 -0.0456 -0.1000 1.0245
0 -1 -9 0.2016 -0.0035 -0.9992 -9.0007 0.0117 -0.0092 1.0302
12 -5 -6 0.1858 11.9923 -5.0033 -6.0013 0.6788 -0.1535 0.6900
-1 1 9 0.1936 -0.9961 0.9996 9.0009 -0.0573 0.0379 -1.0295
-18 6 0 0.0639 -17.9920 6.0060 0.0014 -0.9923 0.2438 -0.0033
-2 -7 -8 0.1867 -2.0037 -6.9963 -7.9993 0.0944 0.3267 0.9347
16 9 0 0.0756 15.9961 8.9898 -0.0038 0.4712 -0.8676 -0.0378
-6 -18 -1 0.1161 -6.0022 -17.9911 -0.9961 0.2406 0.9834 0.1700
11 -15 0 0.1492 10.9926 -14.9998 0.0012 0.9312 0.3656 0.0343
-11 15 0 0.0787 -10.9926 14.9998 -0.0012 -0.9312 -0.3656 -0.0343
-14 -12 0 0.0559 -13.9975 -11.9896 0.0041 -0.2941 0.9465 0.0448
18 4 0 0.0902 17.9942 3.9906 -0.0032 0.7057 -0.6979 -0.0251
-7 -15 -4 0.1405 -7.0022 -14.9915 -3.9968 0.1034 0.8576 0.5047
18 -2 -1 0.1166 17.9925 -2.0073 -1.0022 0.8757 -0.4315 0.1061

loop_
_geom_angle_atom_site_label_1
_geom_angle_atom_site_label_2
_geom_angle_atom_site_label_3
_geom_angle
_geom_angle_site_symmetry_1
_geom_angle_site_symmetry_3
_geom_angle_publ_flag
C1 N2 H1 116.7 . . ?
C1 N2 C2 126.53(4) . . ?
C2 N2 H1 116.7 . . ?
C1 N1 C5 117.43(4) . . ?
C4 N1 C1 121.24(4) . . ?
C4 N1 C5 121.33(4) . . ?
O1 C1 N2 122.08(4) . . ?
O1 C1 N1 122.42(4) . . ?
N2 C1 N1 115.50(4) . . ?
C4 C3 H2 120.4 . . ?
C4 C3 C2 119.25(4) . . ?
C2 C3 H2 120.4 . . ?
N1 C4 H3 118.6 . . ?
C3 C4 N1 122.74(4) . . ?
C3 C4 H3 118.6 . . ?
O2 C2 N2 120.01(4) . . ?
O2 C2 C3 125.26(4) . . ?
N2 C2 C3 114.74(4) . . ?
N1 C5 H4 103.4(8) . . ?
N1 C5 H5 110.3(6) . . ?
H4 C5 H5 111.4(7) . . ?

loop_
_geom_bond_atom_site_label_1
_geom_bond_atom_site_label_2
_geom_bond_distance
_geom_bond_site_symmetry_2
_geom_bond_publ_flag
O2 C2 1.2399(6) . ?
O1 C1 1.2242(6) . ?
N2 H1 0.8600 . ?
N2 C1 1.3752(6) . ?
N2 C2 1.3809(6) . ?
N1 C1 1.3765(6) . ?
N1 C4 1.3643(6) . ?
N1 C5 1.4533(6) . ?
C3 H2 0.9300 . ?
C3 C4 1.3501(7) . ?
C3 C2 1.4385(6) . ?
C4 H3 0.9300 . ?
C5 H4 0.935(13) . ?
C5 H5 0.940(10) . ?

_cod_database_fobs_code 2108760
